data_4134480
loop_
_publ_author_name
'Pan, Chun-Ya'
'Yang, Xin-Rui'
'Xiong, Lin'
'Lu, Zhong-Wei'
'Zhen, Bo-Yu'
'Sui, Xin'
'Deng, Xue-Bin'
'Chen, Ling'
'Wu, Li-Ming'

_publ_section_title
;
 Solid-State Nonlinear Optical Switch with the Widest Switching
 Temperature Range Owing to Its Continuously Tunable <i>T</i><sub>c</sub>.
;
_journal_issue 13
_journal_name_full 'Journal of the American Chemical Society'
_journal_page_first 6423
_journal_page_last 6431
_journal_paper_doi 10.1021/jacs.0c01741
_journal_volume 142
_journal_year 2020
_chemical_formula_sum 'F H8 K0.01 N2 O3 P'
_chemical_formula_weight 134.18
_space_group_IT_number 33
_space_group_name_Hall 'P 2c -2n'
_space_group_name_H-M_alt 'P n a 21'
_symmetry_cell_setting orthorhombic
_symmetry_space_group_name_H-M 'P n a 21'
_atom_sites_solution_hydrogens none
_atom_sites_solution_primary direct
_atom_sites_solution_secondary difmap
_audit_creation_method SHELXL-97
_cell_angle_alpha 90.00
_cell_angle_beta 90.00
_cell_angle_gamma 90.00
_cell_formula_units_Z 4
_cell_length_a 7.9319(3)
_cell_length_b 11.2950(4)
_cell_length_c 6.0190(2)
_cell_measurement_reflns_used 5772
_cell_measurement_temperature 280(2)
_cell_measurement_theta_max 27.43
_cell_measurement_theta_min 3.14
_cell_volume 539.25(3)
_computing_structure_refinement 'SHELXL-97 (Sheldrick, 1997)'
_computing_structure_solution 'SHELXS-97 (Sheldrick, 1990)'
_diffrn_ambient_temperature 280(2)
_diffrn_measured_fraction_theta_full 0.994
_diffrn_measured_fraction_theta_max 0.994
_diffrn_measurement_device_type 'CCD area detector'
_diffrn_measurement_method 'phi and omega scans'
_diffrn_radiation_monochromator graphite
_diffrn_radiation_source 'fine-focus sealed tube'
_diffrn_radiation_type MoK\a
_diffrn_radiation_wavelength 0.71073
_diffrn_reflns_av_R_equivalents 0.0596
_diffrn_reflns_av_sigmaI/netI 0.0310
_diffrn_reflns_limit_h_max 10
_diffrn_reflns_limit_h_min -10
_diffrn_reflns_limit_k_max 14
_diffrn_reflns_limit_k_min -14
_diffrn_reflns_limit_l_max 7
_diffrn_reflns_limit_l_min -7
_diffrn_reflns_number 11536
_diffrn_reflns_theta_full 27.49
_diffrn_reflns_theta_max 27.49
_diffrn_reflns_theta_min 3.14
_exptl_absorpt_coefficient_mu 0.451
_exptl_absorpt_correction_T_max 0.7456
_exptl_absorpt_correction_T_min 0.6532
_exptl_absorpt_correction_type multi-scan
_exptl_crystal_colour colorless
_exptl_crystal_density_diffrn 1.653
_exptl_crystal_density_method 'not measured'
_exptl_crystal_description block
_exptl_crystal_F_000 280
_exptl_crystal_size_max 0.05
_exptl_crystal_size_mid 0.03
_exptl_crystal_size_min 0.02
_refine_diff_density_max 0.354
_refine_diff_density_min -0.319
_refine_diff_density_rms 0.071
_refine_ls_abs_structure_details 'Flack H D (1983), Acta Cryst. A39, 876-881'
_refine_ls_abs_structure_Flack 0.14(19)
_refine_ls_extinction_method none
_refine_ls_goodness_of_fit_ref 1.162
_refine_ls_hydrogen_treatment none
_refine_ls_matrix_type full
_refine_ls_number_parameters 98
_refine_ls_number_reflns 1224
_refine_ls_number_restraints 39
_refine_ls_restrained_S_all 1.149
_refine_ls_R_factor_all 0.0445
_refine_ls_R_factor_gt 0.0414
_refine_ls_shift/su_max 0.000
_refine_ls_shift/su_mean 0.000
_refine_ls_structure_factor_coef Fsqd
_refine_ls_weighting_details 'calc w=1/[\s^2^(Fo^2^)+(0.0416P)^2^+0.4639P] where P=(Fo^2^+2Fc^2^)/3'
_refine_ls_weighting_scheme calc
_refine_ls_wR_factor_gt 0.0925
_refine_ls_wR_factor_ref 0.0938
_reflns_number_gt 1162
_reflns_number_total 1224
_reflns_threshold_expression >2sigma(I)
_cod_data_source_file K0.2(NH4)1.8PO3F.cif
_cod_data_source_block K0.2(NH4)1.8PO3F-HTP-280K
_cod_depositor_comments
;
The following automatic conversions were performed:

data item '_symmetry_cell_setting' value 'Orthorhombic' was changed
to 'orthorhombic' in accordance with the
/home/data/users/saulius/crontab/automatic-downloads/rss-feeds/ACS/lib/dictionaries/cif_core.dic
dictionary named 'cif_core.dic' version 2.4.2 last updated on
2011-04-26.

Automatic conversion script
Id: cif_fix_values 7556 2019-12-06 15:28:31Z antanas 

 Adding full bibliography for 4134470--4134505.cif.
;
_cod_original_sg_symbol_H-M 'Pna2(1) '
_cod_original_formula_sum 'H8 F K0.01 N2 O3 P'
_cod_database_code 4134480

loop_
_symmetry_equiv_pos_as_xyz
'x, y, z'
'-x, -y, z+1/2'
'x+1/2, -y+1/2, z'
'-x+1/2, y+1/2, z+1/2'

loop_
_atom_site_label
_atom_site_type_symbol
_atom_site_fract_x
_atom_site_fract_y
_atom_site_fract_z
_atom_site_U_iso_or_equiv
_atom_site_adp_type
_atom_site_occupancy
_atom_site_symmetry_multiplicity
_atom_site_calc_flag
_atom_site_refinement_flags
_atom_site_disorder_assembly
_atom_site_disorder_group
P P 0.18946(8) 0.12615(5) 0.65338(14) 0.01404(18) Uani 1 1 d . . .
F F -0.00095(19) 0.08252(16) 0.6603(5) 0.0327(4) Uani 1 1 d . . .
N2 N 0.0860(2) -0.19126(16) 0.6593(6) 0.0214(10) Uani 0.968(6) 1 d PD . .
H6 H 0.143(3) -0.233(2) 0.750(4) 0.010(8) Uiso 1 1 d D . .
H8 H 0.135(3) -0.1294(19) 0.640(7) 0.036(10) Uiso 1 1 d D . .
H5 H -0.007(3) -0.182(3) 0.714(6) 0.051(14) Uiso 1 1 d D . .
H7 H 0.080(5) -0.229(3) 0.544(4) 0.069(18) Uiso 1 1 d D . .
K K 0.0860(2) -0.19126(16) 0.6593(6) 0.0214(10) Uani 0.032(6) 1 d P . .
N1 N 0.6412(3) 0.0397(2) 0.6722(5) 0.0207(5) Uani 1 1 d D . .
H2 H 0.667(4) 0.022(3) 0.539(3) 0.021(10) Uiso 1 1 d D . .
H1 H 0.536(2) 0.032(2) 0.688(5) 0.019(8) Uiso 1 1 d D . .
H3 H 0.693(3) -0.007(3) 0.760(5) 0.042(14) Uiso 1 1 d D . .
H4 H 0.669(4) 0.1104(18) 0.702(6) 0.062(16) Uiso 1 1 d D . .
O2 O 0.1953(3) 0.2273(2) 0.8131(4) 0.0323(6) Uani 1 1 d . . .
O1 O 0.2861(3) 0.01671(19) 0.7236(4) 0.0230(5) Uani 1 1 d . . .
O3 O 0.2180(3) 0.1568(2) 0.4122(4) 0.0248(5) Uani 1 1 d . . .

loop_
_atom_site_aniso_label
_atom_site_aniso_U_11
_atom_site_aniso_U_22
_atom_site_aniso_U_33
_atom_site_aniso_U_23
_atom_site_aniso_U_13
_atom_site_aniso_U_12
P 0.0134(3) 0.0147(3) 0.0141(3) 0.0000(4) 0.0003(4) -0.0006(2)
F 0.0132(8) 0.0358(9) 0.0492(10) 0.0013(14) 0.0039(12) -0.0038(6)
N2 0.0218(13) 0.0149(13) 0.0275(14) 0.0008(15) 0.0031(14) 0.0023(8)
K 0.0218(13) 0.0149(13) 0.0275(14) 0.0008(15) 0.0031(14) 0.0023(8)
N1 0.0194(11) 0.0262(12) 0.0166(14) 0.0057(13) -0.0002(13) 0.0031(9)
O2 0.0458(16) 0.0244(12) 0.0268(12) -0.0076(10) -0.0001(11) -0.0002(11)
O1 0.0198(10) 0.0221(11) 0.0271(11) 0.0051(8) -0.0011(8) 0.0013(8)
O3 0.0302(11) 0.0278(12) 0.0165(11) 0.0053(9) 0.0001(9) -0.0015(10)

loop_
_atom_type_symbol
_atom_type_description
_atom_type_scat_dispersion_real
_atom_type_scat_dispersion_imag
_atom_type_scat_source
N N 0.0061 0.0033 'International Tables Vol C Tables 4.2.6.8 and 6.1.1.4'
H H 0.0000 0.0000 'International Tables Vol C Tables 4.2.6.8 and 6.1.1.4'
O O 0.0106 0.0060 'International Tables Vol C Tables 4.2.6.8 and 6.1.1.4'
F F 0.0171 0.0103 'International Tables Vol C Tables 4.2.6.8 and 6.1.1.4'
P P 0.1023 0.0942 'International Tables Vol C Tables 4.2.6.8 and 6.1.1.4'
K K 0.2009 0.2494 'International Tables Vol C Tables 4.2.6.8 and 6.1.1.4'

loop_
_geom_angle_atom_site_label_1
_geom_angle_atom_site_label_2
_geom_angle_atom_site_label_3
_geom_angle
_geom_angle_site_symmetry_1
_geom_angle_site_symmetry_3
_geom_angle_publ_flag
O2 P O3 116.02(14) . . ?
O2 P O1 115.41(14) . . ?
O3 P O1 112.32(13) . . ?
O2 P F 104.45(14) . . ?
O3 P F 103.82(15) . . ?
O1 P F 102.73(11) . . ?
O2 P K 112.15(11) . 2_554 ?
O3 P K 44.13(10) . 2_554 ?
O1 P K 132.36(10) . 2_554 ?
F P K 61.92(11) . 2_554 ?
O2 P K 50.01(11) . 2 ?
O3 P K 143.93(10) . 2 ?
O1 P K 102.95(10) . 2 ?
F P K 59.68(11) . 2 ?
K P K 105.08(5) 2_554 2 ?
P F K 95.88(12) . 2 ?
P F K 93.13(12) . 2_554 ?
K F K 130.06(8) 2 2_554 ?
H6 N2 H8 109(2) . . ?
H6 N2 H5 107(2) . . ?
H8 N2 H5 112(2) . . ?
H6 N2 H7 106(2) . . ?
H8 N2 H7 111(2) . . ?
H5 N2 H7 111(2) . . ?
H2 N1 H1 108.8(19) . . ?
H2 N1 H3 108.5(19) . . ?
H1 N1 H3 110(2) . . ?
H2 N1 H4 111(2) . . ?
H1 N1 H4 109.6(19) . . ?
H3 N1 H4 109(2) . . ?
P O2 K 137.11(14) . 4 ?
P O2 K 108.17(13) . 2 ?
K O2 K 89.38(13) 4 2 ?
P O3 K 138.98(15) . 4_554 ?
P O3 K 114.45(13) . 2_554 ?
K O3 K 95.50(12) 4_554 2_554 ?

loop_
_geom_bond_atom_site_label_1
_geom_bond_atom_site_label_2
_geom_bond_distance
_geom_bond_site_symmetry_2
_geom_bond_publ_flag
P O2 1.494(2) . ?
P O3 1.509(2) . ?
P O1 1.514(2) . ?
P F 1.5892(16) . ?
P K 3.763(3) 2_554 ?
P K 3.820(3) 2 ?
F K 3.314(4) 2 ?
F K 3.325(4) 2_554 ?
N2 H6 0.846(17) . ?
N2 H8 0.806(17) . ?
N2 H5 0.815(18) . ?
N2 H7 0.816(18) . ?
N1 H2 0.851(17) . ?
N1 H1 0.849(16) . ?
N1 H3 0.854(17) . ?
N1 H4 0.848(17) . ?
O2 K 2.863(4) 4 ?
O2 K 3.080(4) 2 ?
O3 K 2.771(4) 4_554 ?
O3 K 2.878(4) 2_554 ?

loop_
_geom_hbond_atom_site_label_D
_geom_hbond_atom_site_label_H
_geom_hbond_atom_site_label_A
_geom_hbond_distance_DH
_geom_hbond_distance_HA
_geom_hbond_distance_DA
_geom_hbond_angle_DHA
_geom_hbond_site_symmetry_A
N2 H8 O1 0.806(17) 2.10(2) 2.861(3) 157(4) .
N2 H8 F 0.806(17) 2.63(3) 3.168(3) 126(3) .
N1 H1 O1 0.849(16) 1.997(17) 2.846(3) 179(3) .
N2 H6 O3 0.846(17) 1.934(18) 2.771(4) 170(3) 4_545
N2 H5 O3 0.815(18) 2.07(2) 2.878(4) 169(3) 2
N2 H7 O2 0.816(18) 2.31(3) 2.863(4) 125(3) 4_544
N2 H7 O2 0.816(18) 2.59(3) 3.080(4) 120(3) 2_554
N1 H2 O1 0.851(17) 1.984(18) 2.834(4) 176(3) 2_654
N1 H3 O3 0.854(17) 2.05(2) 2.874(3) 163(3) 2_655
N1 H4 O2 0.848(17) 1.962(18) 2.798(4) 168(3) 3
